data_4348103
loop_
_publ_author_name
'Zhu, Shu-Lan'
'Xu, Xuan'
'Ou, Sha'
'Zhao, Min'
'He, Wei-Long'
'Wu, Chuan-De'

_publ_section_title
;
 Assembly of a Metalloporphyrin-Polyoxometalate Hybrid Material for Highly
 Efficient Activation of Molecular Oxygen.
;
_journal_issue 15
_journal_name_full 'Inorganic chemistry'
_journal_page_first 7295
_journal_page_last 7300
_journal_paper_doi 10.1021/acs.inorgchem.6b00971
_journal_volume 55
_journal_year 2016
_chemical_formula_sum 'Gd4 H164 Mn6 O194 P4 W30'
_chemical_formula_weight 9867.33
_space_group_IT_number 15
_space_group_name_Hall '-C 2yc'
_space_group_name_H-M_alt 'C 1 2/c 1'
_symmetry_cell_setting monoclinic
_symmetry_space_group_name_H-M 'C 1 2/c 1'
_atom_sites_solution_primary direct
_atom_sites_solution_secondary difmap
_audit_creation_method SHELXL-97
_cell_angle_alpha 90.00
_cell_angle_beta 97.903(4)
_cell_angle_gamma 90.00
_cell_formula_units_Z 4
_cell_length_a 46.4518(19)
_cell_length_b 16.1574(5)
_cell_length_c 22.0011(8)
_cell_measurement_reflns_used 57194
_cell_measurement_temperature 293(2)
_cell_measurement_theta_max 25.06
_cell_measurement_theta_min 2.87
_cell_volume 16355.9(10)
_computing_structure_refinement 'SHELXL-97 (Sheldrick, 1997)'
_computing_structure_solution 'SHELXS-97 (Sheldrick, 1990)'
_diffrn_ambient_temperature 293(2)
_diffrn_detector_area_resol_mean 10.3592
_diffrn_measured_fraction_theta_full 0.998
_diffrn_measured_fraction_theta_max 0.998
_diffrn_measurement_device_type 'Xcalibur, Atlas, Gemini ultra'
_diffrn_measurement_method '\w scans'
_diffrn_radiation_monochromator graphite
_diffrn_radiation_source 'fine-focus sealed tube'
_diffrn_radiation_type MoK\a
_diffrn_radiation_wavelength 0.71073
_diffrn_reflns_av_R_equivalents 0.1163
_diffrn_reflns_av_sigmaI/netI 0.1033
_diffrn_reflns_limit_h_max 55
_diffrn_reflns_limit_h_min -55
_diffrn_reflns_limit_k_max 18
_diffrn_reflns_limit_k_min -19
_diffrn_reflns_limit_l_max 26
_diffrn_reflns_limit_l_min -26
_diffrn_reflns_number 57194
_diffrn_reflns_theta_full 25.06
_diffrn_reflns_theta_max 25.06
_diffrn_reflns_theta_min 2.87
_diffrn_standards_interval_count none
_diffrn_standards_interval_time none
_diffrn_standards_number none
_exptl_absorpt_coefficient_mu 23.218
_exptl_absorpt_correction_T_max 0.078
_exptl_absorpt_correction_T_min 0.016
_exptl_absorpt_correction_type empirical
_exptl_absorpt_process_details CrysAlisPro
_exptl_crystal_colour 'light brown'
_exptl_crystal_density_diffrn 4.007
_exptl_crystal_density_method 'not measured'
_exptl_crystal_description block
_exptl_crystal_F_000 17608
_exptl_crystal_size_max 0.21
_exptl_crystal_size_mid 0.16
_exptl_crystal_size_min 0.11
_refine_diff_density_max 11.031
_refine_diff_density_min -3.921
_refine_diff_density_rms 0.658
_refine_ls_extinction_method none
_refine_ls_goodness_of_fit_ref 1.184
_refine_ls_matrix_type full
_refine_ls_number_parameters 595
_refine_ls_number_reflns 14477
_refine_ls_number_restraints 0
_refine_ls_restrained_S_all 1.184
_refine_ls_R_factor_all 0.0947
_refine_ls_R_factor_gt 0.0735
_refine_ls_shift/su_max 0.000
_refine_ls_shift/su_mean 0.000
_refine_ls_structure_factor_coef Fsqd
_refine_ls_weighting_details 'calc w=1/[\s^2^(Fo^2^)+(0.0707P)^2^+219.0051P] where P=(Fo^2^+2Fc^2^)/3'
_refine_ls_weighting_scheme calc
_refine_ls_wR_factor_gt 0.1730
_refine_ls_wR_factor_ref 0.1890
_reflns_number_gt 10814
_reflns_number_total 14477
_reflns_threshold_expression >2sigma(I)
_cod_data_source_file ic6b00971_si_003.cif
_cod_data_source_block {Gd4Mn6P4W30}
_cod_original_sg_symbol_H-M C2/c
_cod_database_code 4348103

loop_
_symmetry_equiv_pos_as_xyz
'x, y, z'
'-x, y, -z+1/2'
'x+1/2, y+1/2, z'
'-x+1/2, y+1/2, -z+1/2'
'-x, -y, -z'
'x, -y, z-1/2'
'-x+1/2, -y+1/2, -z'
'x+1/2, -y+1/2, z-1/2'

loop_
_atom_site_label
_atom_site_type_symbol
_atom_site_fract_x
_atom_site_fract_y
_atom_site_fract_z
_atom_site_U_iso_or_equiv
_atom_site_adp_type
_atom_site_occupancy
_atom_site_symmetry_multiplicity
_atom_site_calc_flag
_atom_site_refinement_flags
W1 W -0.41878(2) 0.69800(5) 0.36624(4) 0.0235(2) Uani 1 1 d .
W2 W -0.38540(2) 0.90109(5) 0.59874(4) 0.0243(2) Uani 1 1 d .
W3 W -0.33029(2) 0.90229(5) 0.41071(4) 0.0221(2) Uani 1 1 d .
W4 W -0.32671(2) 0.52562(5) 0.41140(4) 0.0202(2) Uani 1 1 d .
W5 W -0.40840(2) 0.89789(5) 0.44819(4) 0.0247(2) Uani 1 1 d .
W6 W -0.29145(2) 0.71592(4) 0.64747(4) 0.0180(2) Uani 1 1 d .
W7 W -0.36934(2) 0.70594(5) 0.68401(4) 0.0235(2) Uani 1 1 d .
W8 W -0.37864(2) 0.52454(5) 0.61012(4) 0.0241(2) Uani 1 1 d .
W9 W -0.33967(2) 0.70239(5) 0.33239(4) 0.0216(2) Uani 1 1 d .
W10 W -0.40497(2) 0.52134(5) 0.44416(4) 0.0230(2) Uani 1 1 d .
W11 W -0.30760(2) 0.90948(4) 0.56283(4) 0.0197(2) Uani 1 1 d .
W12 W -0.30030(2) 0.53274(4) 0.57513(4) 0.0198(2) Uani 1 1 d .
W13 W -0.45555(2) 0.57806(6) 0.55347(4) 0.0329(3) Uani 1 1 d .
W14 W -0.44610(2) 0.76251(6) 0.62878(4) 0.0327(2) Uani 1 1 d .
W15 W -0.46962(2) 0.75882(6) 0.47520(4) 0.0321(2) Uani 1 1 d .
P1 P -0.39755(13) 0.7067(3) 0.5267(2) 0.0177(12) Uani 1 1 d .
P2 P -0.31173(12) 0.7153(3) 0.4884(2) 0.0146(11) Uani 1 1 d .
Gd1 Gd -0.43143(3) 0.28028(6) 0.39348(5) 0.0307(3) Uani 1 1 d .
Gd2 Gd -0.25255(3) 0.70887(6) 0.82430(5) 0.0242(3) Uani 1 1 d .
Mn1 Mn -0.26549(8) 0.65446(17) 0.39229(13) 0.0207(7) Uani 1 1 d .
Mn2 Mn -0.24242(7) 0.66220(17) 0.53918(13) 0.0211(7) Uani 1 1 d .
Mn3 Mn -0.44733(12) 0.6956(3) 0.19266(19) 0.0544(12) Uani 1 1 d .
O1 O -0.4714(3) 0.6510(7) 0.4858(6) 0.022(3) Uiso 1 1 d .
O2 O -0.4248(4) 0.9768(9) 0.4038(7) 0.039(4) Uiso 1 1 d .
O3 O -0.2074(4) 0.6616(9) 0.8785(7) 0.039(4) Uiso 1 1 d .
O4 O -0.4702(5) 0.8011(11) 0.5569(9) 0.058(5) Uiso 1 1 d .
O5 O -0.4494(3) 0.6531(7) 0.6286(6) 0.020(3) Uiso 1 1 d .
O6 O -0.4785(4) 0.4991(9) 0.5677(7) 0.043(4) Uiso 1 1 d .
O7 O -0.3892(4) 0.8000(7) 0.5210(6) 0.024(3) Uiso 1 1 d .
O8 O -0.3122(4) 0.6719(8) 0.5507(6) 0.025(3) Uiso 1 1 d .
O9 O -0.2983(4) 0.9925(8) 0.6099(6) 0.030(3) Uiso 1 1 d .
O10 O -0.4637(5) 0.7953(10) 0.6875(9) 0.056(5) Uiso 1 1 d .
O11 O -0.2599(4) 0.5686(8) 0.7787(6) 0.030(3) Uiso 1 1 d .
O12 O -0.3222(3) 0.5103(8) 0.4971(6) 0.025(3) Uiso 1 1 d .
O13 O -0.5031(5) 0.7913(9) 0.4391(8) 0.047(4) Uiso 1 1 d .
O14 O -0.4531(4) 0.7095(8) 0.4120(7) 0.035(4) Uiso 1 1 d .
O15 O -0.3454(4) 0.8125(8) 0.3634(6) 0.024(3) Uiso 1 1 d .
O16 O -0.3794(4) 0.4266(9) 0.6408(7) 0.036(4) Uiso 1 1 d .
O17 O -0.3290(4) 0.4250(8) 0.3863(6) 0.027(3) Uiso 1 1 d .
O18 O -0.3707(4) 0.8161(9) 0.6524(7) 0.033(4) Uiso 1 1 d .
O19 O -0.3229(3) 0.8047(7) 0.4902(6) 0.022(3) Uiso 1 1 d .
O20 O -0.3301(3) 0.6656(7) 0.4377(6) 0.019(3) Uiso 1 1 d .
O21 O -0.2890(3) 0.5981(7) 0.6483(6) 0.020(3) Uiso 1 1 d .
O22 O -0.3642(4) 0.7229(9) 0.7619(7) 0.040(4) Uiso 1 1 d .
O23 O -0.3866(4) 0.5034(8) 0.5255(6) 0.026(3) Uiso 1 1 d .
O24 O -0.4246(3) 0.5793(8) 0.3748(6) 0.024(3) Uiso 1 1 d .
O25 O -0.3854(4) 0.9824(9) 0.6486(7) 0.038(4) Uiso 1 1 d .
O26 O -0.4389(4) 0.7104(8) 0.2950(7) 0.036(4) Uiso 1 1 d .
O27 O -0.4121(4) 0.8082(8) 0.3919(6) 0.030(3) Uiso 1 1 d .
O28 O -0.4402(4) 0.5439(9) 0.4836(7) 0.038(4) Uiso 1 1 d .
O29 O -0.3492(4) 0.7154(8) 0.2556(7) 0.029(3) Uiso 1 1 d .
O30 O -0.3754(4) 0.5875(8) 0.6844(6) 0.027(3) Uiso 1 1 d .
O31 O -0.3373(4) 0.9835(8) 0.3617(6) 0.030(3) Uiso 1 1 d .
O32 O -0.2598(3) 0.7308(8) 0.6114(6) 0.023(3) Uiso 1 1 d .
O33 O -0.4139(4) 0.4218(8) 0.4218(6) 0.032(4) Uiso 1 1 d .
O34 O -0.4196(4) 0.5481(9) 0.6034(7) 0.035(4) Uiso 1 1 d .
O35 O -0.3066(3) 0.8205(7) 0.6217(6) 0.022(3) Uiso 1 1 d .
O36 O -0.3783(4) 0.6646(8) 0.5808(6) 0.030(3) Uiso 1 1 d .
O37 O -0.3963(4) 0.6630(8) 0.4663(6) 0.032(4) Uiso 1 1 d .
O38 O -0.4454(4) 0.8526(9) 0.4707(7) 0.035(4) Uiso 1 1 d .
O39 O -0.2776(3) 0.7361(8) 0.7227(6) 0.024(3) Uiso 1 1 d .
O40 O -0.4299(4) 0.7040(8) 0.5415(7) 0.029(3) Uiso 1 1 d .
O41 O -0.4038(4) 0.9518(8) 0.5259(6) 0.030(3) Uiso 1 1 d .
O42 O -0.3014(4) 0.7104(7) 0.3388(6) 0.024(3) Uiso 1 1 d .
O43 O -0.2938(4) 0.8828(8) 0.4029(6) 0.028(3) Uiso 1 1 d .
O44 O -0.4118(4) 0.7167(8) 0.6711(7) 0.029(3) Uiso 1 1 d .
O45 O -0.3398(3) 0.5830(7) 0.3358(6) 0.020(3) Uiso 1 1 d .
O46 O -0.3189(3) 0.9636(7) 0.4859(6) 0.021(3) Uiso 1 1 d .
O47 O -0.2892(4) 0.5457(8) 0.4071(6) 0.030(3) Uiso 1 1 d .
O48 O -0.3493(4) 0.9123(8) 0.5739(6) 0.029(3) Uiso 1 1 d .
O49 O -0.2508(4) 0.6000(8) 0.3099(6) 0.028(3) Uiso 1 1 d .
O50 O -0.4231(4) 0.8540(8) 0.6099(6) 0.032(4) Uiso 1 1 d .
O51 O -0.2676(4) 0.5561(8) 0.5452(6) 0.025(3) Uiso 1 1 d .
O52 O -0.2721(3) 0.8807(7) 0.5450(6) 0.020(3) Uiso 1 1 d .
O53 O -0.3402(4) 0.5339(8) 0.6041(7) 0.033(4) Uiso 1 1 d .
O54 O -0.3829(4) 0.6864(8) 0.3471(6) 0.024(3) Uiso 1 1 d .
O55 O -0.3705(3) 0.9081(8) 0.4389(6) 0.024(3) Uiso 1 1 d .
O56 O -0.3703(4) 0.5318(8) 0.4178(6) 0.026(3) Uiso 1 1 d .
O57 O -0.3326(4) 0.6957(8) 0.6703(6) 0.025(3) Uiso 1 1 d .
O58 O -0.2801(4) 0.7168(8) 0.4756(6) 0.025(3) Uiso 1 1 d .
O59 O -0.4552(9) 0.825(2) 0.1704(16) 0.145(13) Uiso 1 1 d .
O60 O -0.4416(7) 0.5646(15) 0.2073(11) 0.094(8) Uiso 1 1 d .
O61 O -0.4914(7) 0.6858(17) 0.1915(13) 0.105(9) Uiso 1 1 d .
O62 O -0.4762(9) 0.255(2) 0.3250(16) 0.140(12) Uiso 1 1 d .
O63 O -0.4236(6) 0.1996(14) 0.3023(11) 0.083(7) Uiso 1 1 d .
O64 O -0.4662(6) 0.3654(14) 0.4392(11) 0.086(7) Uiso 1 1 d .
O65 O -0.4044(7) 0.7128(14) 0.1861(11) 0.084(7) Uiso 1 1 d .
O66 O -0.4535(6) 0.6645(14) 0.0885(10) 0.078(7) Uiso 1 1 d .
O67 O -0.4334(5) 0.3723(12) 0.3046(9) 0.064(6) Uiso 1 1 d .
O68 O -0.4078(5) 0.1456(11) 0.4230(8) 0.053(5) Uiso 1 1 d .
O69 O -0.2799(5) 0.8379(11) 0.8284(8) 0.056(5) Uiso 1 1 d .
O70 O -0.4628(5) 0.1925(12) 0.4430(9) 0.064(6) Uiso 1 1 d .
O71 O -0.3796(5) 0.2942(10) 0.3831(9) 0.056(5) Uiso 1 1 d .
O72 O -0.4086(5) 0.2881(10) 0.5011(8) 0.052(5) Uiso 1 1 d .
O73 O -0.2432(4) 0.7753(9) 0.9256(8) 0.043(4) Uiso 1 1 d .
O74 O -0.2220(4) 0.8268(10) 0.8060(7) 0.045(4) Uiso 1 1 d .
O75 O -0.2927(4) 0.4357(8) 0.6031(6) 0.029(3) Uiso 1 1 d .
O76 O -0.3043(5) 0.6823(11) 0.8188(8) 0.053(5) Uiso 1 1 d .
O77 O -0.2611(4) 0.6092(9) 0.9055(7) 0.036(4) Uiso 1 1 d .
O78 O -0.2184(4) 0.6804(9) 0.7486(7) 0.035(4) Uiso 1 1 d .
O101 O -0.3778(11) 1.142(2) 0.5931(18) 0.169(15) Uiso 1 1 d .
O102 O -0.4734(15) 0.979(4) 0.553(3) 0.25(3) Uiso 1 1 d .
O103 O -0.3587(10) 1.100(2) 0.4956(17) 0.158(14) Uiso 1 1 d .
O104 O -0.3024(8) 0.2806(16) 0.4815(13) 0.104(9) Uiso 1 1 d .
O105 O -0.3874(8) 0.8727(18) 0.2610(14) 0.119(10) Uiso 1 1 d .
O106 O -0.3813(7) 1.0810(17) 0.2853(13) 0.106(9) Uiso 1 1 d .
O107 O -0.5167(7) 0.4571(17) 0.6493(13) 0.106(9) Uiso 1 1 d .
O108 O -0.3398(6) 0.7349(13) 0.1329(10) 0.076(6) Uiso 1 1 d .
O109 O -0.3317(6) 1.0845(13) 0.7206(10) 0.074(6) Uiso 1 1 d .
O110 O -0.3221(7) 0.8997(15) 0.7363(12) 0.094(8) Uiso 1 1 d .
O111 O -0.2278(5) 0.5069(10) 0.6836(8) 0.050(5) Uiso 1 1 d .
O112 O -0.3521(5) 0.3464(11) 0.5200(8) 0.057(5) Uiso 1 1 d .
O113 O -0.2339(4) 0.4192(9) 0.5230(7) 0.042(4) Uiso 1 1 d .
O114 O -0.3108(5) 0.4951(12) 0.7428(9) 0.065(6) Uiso 1 1 d .
O115 O -0.3942(5) 0.5090(11) 0.7809(8) 0.054(5) Uiso 1 1 d .
O116 O -0.5133(19) 1.019(4) 0.616(3) 0.15(3) Uiso 0.50 1 d P
O117 O -0.5166(12) 0.854(3) 0.186(2) 0.190(18) Uiso 1 1 d .
O118 O -0.4859(14) 0.597(3) 0.725(2) 0.100(17) Uiso 0.50 1 d P
O119 O -0.4510(18) 0.936(4) 0.026(3) 0.13(2) Uiso 0.50 1 d P
O120 O -0.4362(12) 0.872(3) 0.064(2) 0.200(19) Uiso 1 1 d .
O121 O -0.3233(14) 1.152(3) 0.428(2) 0.097(16) Uiso 0.50 1 d P

loop_
_atom_site_aniso_label
_atom_site_aniso_U_11
_atom_site_aniso_U_22
_atom_site_aniso_U_33
_atom_site_aniso_U_23
_atom_site_aniso_U_13
_atom_site_aniso_U_12
W1 0.0143(6) 0.0295(4) 0.0263(5) -0.0002(3) 0.0011(4) -0.0001(4)
W2 0.0157(6) 0.0274(4) 0.0305(5) -0.0031(3) 0.0050(4) 0.0018(4)
W3 0.0168(6) 0.0234(4) 0.0257(4) 0.0030(3) 0.0015(4) 0.0009(4)
W4 0.0150(5) 0.0220(4) 0.0236(4) -0.0015(3) 0.0031(4) -0.0009(3)
W5 0.0163(6) 0.0257(4) 0.0316(5) 0.0015(3) 0.0015(4) 0.0033(4)
W6 0.0134(5) 0.0217(4) 0.0192(4) 0.0003(3) 0.0032(3) -0.0006(3)
W7 0.0146(6) 0.0325(4) 0.0240(5) 0.0002(3) 0.0047(4) 0.0001(4)
W8 0.0159(6) 0.0286(4) 0.0286(5) 0.0032(3) 0.0061(4) -0.0017(4)
W9 0.0165(6) 0.0267(4) 0.0213(4) 0.0016(3) 0.0017(4) -0.0006(4)
W10 0.0148(6) 0.0251(4) 0.0293(5) -0.0015(3) 0.0038(4) -0.0030(4)
W11 0.0142(5) 0.0204(4) 0.0246(4) -0.0006(3) 0.0030(4) -0.0002(3)
W12 0.0158(5) 0.0201(4) 0.0241(4) 0.0016(3) 0.0044(4) -0.0003(3)
W13 0.0204(6) 0.0377(5) 0.0418(6) -0.0002(4) 0.0083(4) -0.0034(4)
W14 0.0187(6) 0.0420(5) 0.0385(5) -0.0034(4) 0.0073(4) 0.0004(4)
W15 0.0180(6) 0.0377(5) 0.0405(5) -0.0005(4) 0.0035(4) 0.0005(4)
P1 0.010(3) 0.021(2) 0.022(3) 0.0001(19) 0.001(2) -0.002(2)
P2 0.009(3) 0.017(2) 0.018(3) -0.0001(18) 0.001(2) -0.001(2)
Gd1 0.0219(8) 0.0340(5) 0.0363(6) 0.0010(5) 0.0046(5) -0.0050(5)
Gd2 0.0251(7) 0.0240(5) 0.0228(5) 0.0003(4) 0.0013(5) -0.0030(5)
Mn1 0.015(2) 0.0237(14) 0.0226(16) -0.0007(12) 0.0006(13) -0.0008(14)
Mn2 0.015(2) 0.0244(14) 0.0235(16) -0.0004(12) 0.0033(14) 0.0007(14)
Mn3 0.054(4) 0.066(3) 0.042(2) 0.0047(19) 0.002(2) 0.000(2)

loop_
_atom_type_symbol
_atom_type_description
_atom_type_scat_dispersion_real
_atom_type_scat_dispersion_imag
_atom_type_scat_source
O O 0.0106 0.0060 'International Tables Vol C Tables 4.2.6.8 and 6.1.1.4'
H H 0.0000 0.0000 'International Tables Vol C Tables 4.2.6.8 and 6.1.1.4'
P P 0.1023 0.0942 'International Tables Vol C Tables 4.2.6.8 and 6.1.1.4'
Mn Mn 0.3368 0.7283 'International Tables Vol C Tables 4.2.6.8 and 6.1.1.4'
Gd Gd -0.1653 3.9035 'International Tables Vol C Tables 4.2.6.8 and 6.1.1.4'
W W -0.8490 6.8722 'International Tables Vol C Tables 4.2.6.8 and 6.1.1.4'

loop_
_geom_angle_atom_site_label_1
_geom_angle_atom_site_label_2
_geom_angle_atom_site_label_3
_geom_angle
_geom_angle_site_symmetry_1
_geom_angle_site_symmetry_3
O26 W1 O54 101.9(7) . .
O26 W1 O27 102.1(6) . .
O54 W1 O27 92.8(7) . .
O26 W1 O24 97.9(6) . .
O54 W1 O24 93.8(6) . .
O27 W1 O24 157.2(6) . .
O26 W1 O14 94.3(8) . .
O54 W1 O14 163.8(6) . .
O27 W1 O14 82.7(6) . .
O24 W1 O14 84.9(6) . .
O26 W1 O37 170.7(7) . .
O54 W1 O37 83.5(6) . .
O27 W1 O37 85.0(6) . .
O24 W1 O37 74.0(5) . .
O14 W1 O37 80.6(6) . .
O25 W2 O48 101.2(8) . .
O25 W2 O18 101.0(7) . .
O48 W2 O18 89.4(7) . .
O25 W2 O41 99.8(7) . .
O48 W2 O41 91.7(7) . .
O18 W2 O41 158.5(6) . .
O25 W2 O50 98.0(7) . .
O48 W2 O50 160.5(6) . .
O18 W2 O50 83.8(7) . .
O41 W2 O50 88.1(7) . .
O25 W2 O7 172.6(7) . .
O48 W2 O7 80.4(6) . .
O18 W2 O7 86.2(5) . .
O41 W2 O7 72.9(5) . .
O50 W2 O7 80.9(6) . .
O31 W3 O43 100.3(7) . .
O31 W3 O15 102.8(6) . .
O43 W3 O15 95.8(7) . .
O31 W3 O46 98.7(6) . .
O43 W3 O46 91.2(6) . .
O15 W3 O46 155.7(5) . .
O31 W3 O55 93.1(7) . .
O43 W3 O55 166.0(6) . .
O15 W3 O55 85.1(6) . .
O46 W3 O55 82.7(6) . .
O31 W3 O19 170.8(6) . .
O43 W3 O19 84.7(6) . .
O15 W3 O19 84.1(5) . .
O46 W3 O19 73.3(5) . .
O55 W3 O19 81.4(5) . .
O17 W4 O47 99.9(7) . .
O17 W4 O12 101.0(6) . .
O47 W4 O12 95.9(7) . .
O17 W4 O45 100.4(6) . .
O47 W4 O45 93.5(6) . .
O12 W4 O45 154.8(6) . .
O17 W4 O56 92.9(7) . .
O47 W4 O56 166.7(6) . .
O12 W4 O56 85.0(6) . .
O45 W4 O56 80.7(6) . .
O17 W4 O20 172.0(6) . .
O47 W4 O20 86.4(6) . .
O12 W4 O20 83.2(5) . .
O45 W4 O20 74.1(5) . .
O56 W4 O20 80.6(5) . .
O2 W5 O55 103.3(7) . .
O2 W5 O27 101.7(7) . .
O55 W5 O27 89.8(7) . .
O2 W5 O41 99.0(7) . .
O55 W5 O41 93.9(7) . .
O27 W5 O41 157.5(6) . .
O2 W5 O38 94.9(8) . .
O55 W5 O38 161.5(6) . .
O27 W5 O38 83.1(7) . .
O41 W5 O38 86.5(7) . .
O2 W5 O7 171.2(6) . .
O55 W5 O7 81.6(6) . .
O27 W5 O7 85.6(5) . .
O41 W5 O7 73.1(5) . .
O38 W5 O7 80.9(6) . .
O39 W6 O32 100.3(7) . .
O39 W6 O35 101.2(6) . .
O32 W6 O35 92.3(6) . .
O39 W6 O21 99.6(6) . .
O32 W6 O21 95.0(6) . .
O35 W6 O21 156.4(6) . .
O39 W6 O57 91.9(6) . .
O32 W6 O57 167.7(6) . .
O35 W6 O57 84.1(6) . .
O21 W6 O57 84.1(6) . .
O39 W6 O8 172.3(5) . .
O32 W6 O8 84.1(6) . .
O35 W6 O8 84.7(5) . .
O21 W6 O8 73.7(5) . .
O57 W6 O8 83.8(5) . .
O22 W7 O57 100.3(8) . .
O22 W7 O18 102.0(7) . .
O57 W7 O18 90.5(7) . .
O22 W7 O30 98.8(6) . .
O57 W7 O30 93.0(6) . .
O18 W7 O30 157.9(6) . .
O22 W7 O44 97.5(8) . .
O57 W7 O44 162.1(6) . .
O18 W7 O44 83.3(7) . .
O30 W7 O44 86.8(6) . .
O22 W7 O36 172.2(6) . .
O57 W7 O36 81.7(6) . .
O18 W7 O36 85.4(5) . .
O30 W7 O36 73.5(5) . .
O44 W7 O36 81.1(6) . .
O16 W8 O53 100.3(8) . .
O16 W8 O23 102.1(6) . .
O53 W8 O23 90.2(7) . .
O16 W8 O30 99.1(6) . .
O53 W8 O30 93.1(7) . .
O23 W8 O30 157.6(6) . .
O16 W8 O34 97.9(8) . .
O53 W8 O34 161.7(6) . .
O23 W8 O34 84.4(7) . .
O30 W8 O34 85.5(7) . .
O16 W8 O36 172.7(6) . .
O53 W8 O36 81.7(6) . .
O23 W8 O36 84.9(5) . .
O30 W8 O36 73.7(5) . .
O34 W8 O36 80.4(6) . .
O29 W9 O42 101.1(7) . .
O29 W9 O45 99.2(6) . .
O42 W9 O45 94.5(6) . .
O29 W9 O15 102.0(6) . .
O42 W9 O15 95.2(6) . .
O45 W9 O15 154.5(5) . .
O29 W9 O54 92.6(7) . .
O42 W9 O54 166.3(6) . .
O45 W9 O54 82.1(6) . .
O15 W9 O54 82.9(6) . .
O29 W9 O20 171.6(6) . .
O42 W9 O20 83.6(6) . .
O45 W9 O20 73.3(5) . .
O15 W9 O20 84.4(5) . .
O54 W9 O20 82.7(5) . .
O33 W10 O56 100.9(7) . .
O33 W10 O23 100.8(6) . .
O56 W10 O23 90.7(7) . .
O33 W10 O24 99.2(6) . .
O56 W10 O24 92.7(6) . .
O23 W10 O24 158.7(5) . .
O33 W10 O28 96.6(7) . .
O56 W10 O28 162.5(6) . .
O23 W10 O28 84.7(7) . .
O24 W10 O28 85.8(6) . .
O33 W10 O37 174.0(7) . .
O56 W10 O37 80.8(6) . .
O23 W10 O37 84.9(5) . .
O24 W10 O37 74.9(5) . .
O28 W10 O37 81.9(6) . .
O9 W11 O52 99.9(7) . .
O9 W11 O46 101.1(6) . .
O52 W11 O46 94.1(6) . .
O9 W11 O35 101.3(6) . .
O52 W11 O35 90.8(6) . .
O46 W11 O35 155.8(6) . .
O9 W11 O48 94.4(7) . .
O52 W11 O48 165.2(6) . .
O46 W11 O48 86.9(6) . .
O35 W11 O48 82.5(6) . .
O9 W11 O19 174.0(6) . .
O52 W11 O19 82.4(5) . .
O46 W11 O19 73.1(5) . .
O35 W11 O19 84.1(5) . .
O48 W11 O19 83.8(5) . .
O75 W12 O51 100.6(7) . .
O75 W12 O12 102.1(6) . .
O51 W12 O12 94.8(6) . .
O75 W12 O21 100.5(6) . .
O51 W12 O21 92.5(6) . .
O12 W12 O21 154.5(6) . .
O75 W12 O53 92.7(7) . .
O51 W12 O53 166.6(6) . .
O12 W12 O53 83.6(6) . .
O21 W12 O53 83.7(6) . .
O75 W12 O8 171.7(6) . .
O51 W12 O8 84.2(6) . .
O12 W12 O8 84.1(5) . .
O21 W12 O8 72.4(5) . .
O53 W12 O8 82.4(5) . .
O6 W13 O28 104.3(7) . .
O6 W13 O34 102.7(8) . .
O28 W13 O34 89.8(7) . .
O6 W13 O1 114.0(7) . .
O28 W13 O1 72.4(6) . .
O34 W13 O1 142.0(6) . .
O6 W13 O5 108.4(7) . .
O28 W13 O5 144.8(7) . .
O34 W13 O5 70.9(6) . .
O1 W13 O5 104.8(5) . .
O6 W13 O40 169.4(7) . .
O28 W13 O40 84.7(6) . .
O34 W13 O40 82.6(6) . .
O1 W13 O40 63.0(6) . .
O5 W13 O40 64.3(5) . .
O10 W14 O5 105.2(7) . .
O10 W14 O44 102.1(8) . .
O5 W14 O44 71.1(6) . .
O10 W14 O50 105.4(8) . .
O5 W14 O50 145.5(7) . .
O44 W14 O50 87.2(7) . .
O10 W14 O4 103.8(9) . .
O5 W14 O4 106.4(7) . .
O44 W14 O4 153.7(8) . .
O50 W14 O4 81.3(8) . .
O10 W14 O40 169.3(8) . .
O5 W14 O40 68.6(5) . .
O44 W14 O40 84.3(6) . .
O50 W14 O40 83.3(6) . .
O4 W14 O40 70.9(7) . .
O13 W15 O1 107.8(7) . .
O13 W15 O14 102.9(8) . .
O1 W15 O14 72.9(6) . .
O13 W15 O38 103.6(7) . .
O1 W15 O38 146.7(7) . .
O14 W15 O38 89.7(7) . .
O13 W15 O4 101.2(9) . .
O1 W15 O4 102.7(7) . .
O14 W15 O4 155.6(9) . .
O38 W15 O4 81.4(7) . .
O13 W15 O40 167.3(7) . .
O1 W15 O40 66.1(6) . .
O14 W15 O40 86.2(6) . .
O38 W15 O40 85.0(6) . .
O4 W15 O40 70.5(7) . .
O37 P1 O36 112.5(8) . .
O37 P1 O7 109.9(8) . .
O36 P1 O7 111.2(8) . .
O37 P1 O40 108.7(9) . .
O36 P1 O40 107.1(8) . .
O7 P1 O40 107.2(8) . .
O58 P2 O20 109.0(8) . .
O58 P2 O19 109.0(8) . .
O20 P2 O19 110.8(8) . .
O58 P2 O8 107.5(8) . .
O20 P2 O8 109.4(8) . .
O19 P2 O8 111.0(7) . .
O70 Gd1 O62 70.1(10) . .
O70 Gd1 O64 70.7(8) . .
O62 Gd1 O64 78.0(11) . .
O70 Gd1 O67 139.7(8) . .
O62 Gd1 O67 70.8(10) . .
O64 Gd1 O67 91.8(8) . .
O70 Gd1 O71 139.4(7) . .
O62 Gd1 O71 136.3(10) . .
O64 Gd1 O71 134.3(7) . .
O67 Gd1 O71 78.5(7) . .
O70 Gd1 O72 78.6(7) . .
O62 Gd1 O72 145.5(10) . .
O64 Gd1 O72 78.3(8) . .
O67 Gd1 O72 134.6(6) . .
O71 Gd1 O72 77.7(7) . .
O70 Gd1 O63 102.9(8) . .
O62 Gd1 O63 67.3(11) . .
O64 Gd1 O63 144.5(9) . .
O67 Gd1 O63 70.4(7) . .
O71 Gd1 O63 73.5(8) . .
O72 Gd1 O63 136.0(8) . .
O70 Gd1 O33 129.0(6) . .
O62 Gd1 O33 122.3(9) . .
O64 Gd1 O33 65.7(7) . .
O67 Gd1 O33 67.4(6) . .
O71 Gd1 O33 69.4(6) . .
O72 Gd1 O33 68.1(5) . .
O63 Gd1 O33 127.9(7) . .
O70 Gd1 O68 68.8(7) . .
O62 Gd1 O68 108.9(10) . .
O64 Gd1 O68 132.9(7) . .
O67 Gd1 O68 135.0(7) . .
O71 Gd1 O68 72.6(6) . .
O72 Gd1 O68 71.2(6) . .
O63 Gd1 O68 68.8(7) . .
O33 Gd1 O68 128.7(6) . .
O3 Gd2 O39 142.9(5) . .
O3 Gd2 O76 139.7(6) . .
O39 Gd2 O76 68.8(6) . .
O3 Gd2 O74 80.9(6) . .
O39 Gd2 O74 85.5(5) . .
O76 Gd2 O74 136.3(6) . .
O3 Gd2 O69 132.7(6) . .
O39 Gd2 O69 72.1(5) . .
O76 Gd2 O69 68.7(7) . .
O74 Gd2 O69 70.0(7) . .
O3 Gd2 O73 69.8(6) . .
O39 Gd2 O73 139.7(5) . .
O76 Gd2 O73 99.9(6) . .
O74 Gd2 O73 77.0(6) . .
O69 Gd2 O73 67.8(6) . .
O3 Gd2 O77 69.5(6) . .
O39 Gd2 O77 133.0(5) . .
O76 Gd2 O77 70.4(6) . .
O74 Gd2 O77 141.3(6) . .
O69 Gd2 O77 113.0(6) . .
O73 Gd2 O77 69.9(5) . .
O3 Gd2 O11 88.5(5) . .
O39 Gd2 O11 76.7(5) . .
O76 Gd2 O11 74.8(6) . .
O74 Gd2 O11 134.2(5) . .
O69 Gd2 O11 138.4(6) . .
O73 Gd2 O11 139.6(5) . .
O77 Gd2 O11 70.8(5) . .
O3 Gd2 O78 71.3(5) . .
O39 Gd2 O78 71.6(5) . .
O76 Gd2 O78 130.5(6) . .
O74 Gd2 O78 66.3(5) . .
O69 Gd2 O78 124.2(6) . .
O73 Gd2 O78 129.6(6) . .
O77 Gd2 O78 122.8(5) . .
O11 Gd2 O78 68.1(5) . .
O42 Mn1 O47 93.1(6) . .
O42 Mn1 O52 169.4(5) . 7_466
O47 Mn1 O52 94.3(6) . 7_466
O42 Mn1 O32 90.2(5) . 7_466
O47 Mn1 O32 173.4(5) . 7_466
O52 Mn1 O32 81.7(5) 7_466 7_466
O42 Mn1 O49 91.3(6) . .
O47 Mn1 O49 91.2(5) . .
O52 Mn1 O49 96.1(6) 7_466 .
O32 Mn1 O49 94.5(5) 7_466 .
O42 Mn1 O58 87.7(6) . .
O47 Mn1 O58 91.4(5) . .
O52 Mn1 O58 84.6(5) 7_466 .
O32 Mn1 O58 82.9(5) 7_466 .
O49 Mn1 O58 177.2(5) . .
O51 Mn2 O43 94.9(6) . 7_466
O51 Mn2 O52 92.0(5) . 7_466
O43 Mn2 O52 95.2(6) 7_466 7_466
O51 Mn2 O32 96.0(5) . .
O43 Mn2 O32 94.6(6) 7_466 .
O52 Mn2 O32 166.8(5) 7_466 .
O51 Mn2 O58 172.8(6) . 7_466
O43 Mn2 O58 92.3(6) 7_466 7_466
O52 Mn2 O58 87.1(5) 7_466 7_466
O32 Mn2 O58 83.7(5) . 7_466
O51 Mn2 O58 88.1(6) . .
O43 Mn2 O58 177.0(6) 7_466 .
O52 Mn2 O58 84.4(5) 7_466 .
O32 Mn2 O58 85.4(5) . .
O58 Mn2 O58 84.7(6) 7_466 .
O65 Mn3 O61 174.1(11) . .
O65 Mn3 O60 92.4(11) . .
O61 Mn3 O60 91.7(11) . .
O65 Mn3 O59 89.3(13) . .
O61 Mn3 O59 86.2(14) . .
O60 Mn3 O59 175.1(12) . .
O65 Mn3 O26 91.1(9) . .
O61 Mn3 O26 93.2(9) . .
O60 Mn3 O26 87.3(8) . .
O59 Mn3 O26 97.2(10) . .
O65 Mn3 O66 87.1(10) . .
O61 Mn3 O66 89.1(10) . .
O60 Mn3 O66 86.1(9) . .
O59 Mn3 O66 89.5(11) . .
O26 Mn3 O66 173.1(7) . .
W15 O1 W13 132.5(7) . .
W14 O4 W15 125.1(11) . .
W14 O5 W13 126.7(7) . .
P1 O7 W5 129.1(8) . .
P1 O7 W2 127.3(8) . .
W5 O7 W2 90.7(4) . .
P2 O8 W6 128.2(8) . .
P2 O8 W12 127.2(7) . .
W6 O8 W12 91.6(5) . .
W4 O12 W12 148.0(9) . .
W15 O14 W1 148.5(9) . .
W3 O15 W9 148.3(9) . .
W2 O18 W7 154.4(10) . .
P2 O19 W3 129.0(7) . .
P2 O19 W11 128.1(8) . .
W3 O19 W11 91.2(4) . .
P2 O20 W4 129.5(8) . .
P2 O20 W9 126.1(7) . .
W4 O20 W9 90.6(4) . .
W6 O21 W12 121.8(7) . .
W8 O23 W10 155.4(8) . .
W10 O24 W1 120.1(7) . .
W1 O26 Mn3 153.9(10) . .
W1 O27 W5 156.1(8) . .
W13 O28 W10 147.7(10) . .
W8 O30 W7 121.1(7) . .
W6 O32 Mn2 131.8(7) . .
W6 O32 Mn1 127.4(7) . 7_466
Mn2 O32 Mn1 98.6(6) . 7_466
W10 O33 Gd1 174.4(10) . .
W8 O34 W13 149.4(9) . .
W6 O35 W11 147.4(8) . .
P1 O36 W7 128.8(8) . .
P1 O36 W8 127.5(8) . .
W7 O36 W8 90.9(5) . .
P1 O37 W10 127.4(8) . .
P1 O37 W1 129.6(9) . .
W10 O37 W1 89.9(5) . .
W15 O38 W5 147.6(9) . .
W6 O39 Gd2 157.5(7) . .
P1 O40 W14 125.2(8) . .
P1 O40 W15 123.0(8) . .
W14 O40 W15 92.5(6) . .
P1 O40 W13 123.3(7) . .
W14 O40 W13 91.9(5) . .
W15 O40 W13 91.6(6) . .
W2 O41 W5 122.9(7) . .
W9 O42 Mn1 136.3(7) . .
W3 O43 Mn2 135.0(8) . 7_466
W14 O44 W7 150.7(8) . .
W4 O45 W9 120.8(6) . .
W11 O46 W3 122.0(6) . .
W4 O47 Mn1 133.5(8) . .
W2 O48 W11 167.7(8) . .
W14 O50 W2 150.3(9) . .
W12 O51 Mn2 135.4(7) . .
W11 O52 Mn1 127.8(7) . 7_466
W11 O52 Mn2 131.9(7) . 7_466
Mn1 O52 Mn2 98.2(6) 7_466 7_466
W8 O53 W12 165.1(9) . .
W1 O54 W9 166.1(7) . .
W5 O55 W3 166.5(8) . .
W10 O56 W4 163.0(8) . .
W7 O57 W6 164.9(7) . .
P2 O58 Mn2 120.9(7) . 7_466
P2 O58 Mn2 124.0(8) . .
Mn2 O58 Mn2 95.3(6) 7_466 .
P2 O58 Mn1 122.7(8) . .
Mn2 O58 Mn1 94.1(5) 7_466 .
Mn2 O58 Mn1 92.0(6) . .

loop_
_geom_bond_atom_site_label_1
_geom_bond_atom_site_label_2
_geom_bond_distance
_geom_bond_site_symmetry_2
W1 O26 1.723(16) .
W1 O54 1.784(16) .
W1 O27 1.881(13) .
W1 O24 1.950(12) .
W1 O14 2.009(18) .
W1 O37 2.373(15) .
W2 O25 1.711(15) .
W2 O48 1.841(17) .
W2 O18 1.878(14) .
W2 O41 1.896(14) .
W2 O50 1.958(17) .
W2 O7 2.353(13) .
W3 O31 1.701(14) .
W3 O43 1.757(17) .
W3 O15 1.866(13) .
W3 O46 1.938(12) .
W3 O55 2.051(16) .
W3 O19 2.345(12) .
W4 O17 1.716(13) .
W4 O47 1.790(17) .
W4 O12 1.885(13) .
W4 O45 1.929(12) .
W4 O56 2.050(16) .
W4 O20 2.345(12) .
W5 O2 1.719(16) .
W5 O55 1.806(16) .
W5 O27 1.899(14) .
W5 O41 1.903(14) .
W5 O38 1.993(17) .
W5 O7 2.339(13) .
W6 O39 1.723(14) .
W6 O32 1.781(15) .
W6 O35 1.887(13) .
W6 O21 1.908(12) .
W6 O57 2.069(16) .
W6 O8 2.325(13) .
W7 O22 1.720(16) .
W7 O57 1.780(16) .
W7 O18 1.908(14) .
W7 O30 1.934(13) .
W7 O44 1.960(17) .
W7 O36 2.348(14) .
W8 O16 1.723(14) .
W8 O53 1.816(18) .
W8 O23 1.879(13) .
W8 O30 1.913(13) .
W8 O34 1.926(18) .
W8 O36 2.354(13) .
W9 O29 1.699(14) .
W9 O42 1.770(17) .
W9 O45 1.930(12) .
W9 O15 1.937(13) .
W9 O54 2.094(16) .
W9 O20 2.375(12) .
W10 O33 1.716(14) .
W10 O56 1.794(16) .
W10 O23 1.896(14) .
W10 O24 1.911(13) .
W10 O28 1.988(18) .
W10 O37 2.363(14) .
W11 O9 1.714(14) .
W11 O52 1.807(15) .
W11 O46 1.914(12) .
W11 O35 1.930(12) .
W11 O48 1.987(17) .
W11 O19 2.370(13) .
W12 O75 1.704(13) .
W12 O51 1.778(16) .
W12 O12 1.905(14) .
W12 O21 1.936(12) .
W12 O53 2.040(17) .
W12 O8 2.360(13) .
W13 O6 1.718(17) .
W13 O28 1.865(16) .
W13 O34 1.930(17) .
W13 O1 1.962(13) .
W13 O5 2.038(12) .
W13 O40 2.390(14) .
W14 O10 1.71(2) .
W14 O5 1.775(12) .
W14 O44 1.884(16) .
W14 O50 1.902(15) .
W14 O4 1.91(2) .
W14 O40 2.354(15) .
W15 O13 1.73(2) .
W15 O1 1.761(12) .
W15 O14 1.857(16) .
W15 O38 1.897(16) .
W15 O4 1.927(19) .
W15 O40 2.362(16) .
P1 O37 1.512(15) .
P1 O36 1.547(16) .
P1 O7 1.565(13) .
P1 O40 1.582(18) .
P2 O58 1.534(17) .
P2 O20 1.534(14) .
P2 O19 1.536(13) .
P2 O8 1.543(14) .
Gd1 O70 2.40(2) .
Gd1 O62 2.43(4) .
Gd1 O64 2.44(3) .
Gd1 O67 2.45(2) .
Gd1 O71 2.46(2) .
Gd1 O72 2.461(19) .
Gd1 O63 2.46(2) .
Gd1 O33 2.478(14) .
Gd1 O68 2.484(18) .
Gd2 O3 2.392(18) .
Gd2 O39 2.413(14) .
Gd2 O76 2.43(2) .
Gd2 O74 2.441(18) .
Gd2 O69 2.450(19) .
Gd2 O73 2.459(16) .
Gd2 O77 2.477(15) .
Gd2 O11 2.482(13) .
Gd2 O78 2.495(16) .
Mn1 O42 2.107(15) .
Mn1 O47 2.121(15) .
Mn1 O52 2.149(15) 7_466
Mn1 O32 2.201(14) 7_466
Mn1 O49 2.206(14) .
Mn1 O58 2.275(14) .
Mn2 O51 2.089(14) .
Mn2 O43 2.095(16) 7_466
Mn2 O52 2.170(13) 7_466
Mn2 O32 2.181(14) .
Mn2 O58 2.262(14) 7_466
Mn2 O58 2.264(16) .
Mn3 O65 2.04(3) .
Mn3 O61 2.05(3) .
Mn3 O60 2.15(3) .
Mn3 O59 2.16(4) .
Mn3 O26 2.244(16) .
Mn3 O66 2.32(2) .
O32 Mn1 2.201(14) 7_466
O43 Mn2 2.095(16) 7_466
O52 Mn1 2.149(15) 7_466
O52 Mn2 2.170(13) 7_466
O58 Mn2 2.262(14) 7_466
O119 O120 1.43(7) .
